data_4029435
loop_
_publ_author_name
'Cui, Bao-Dong'
'Zuo, Jian'
'Zhao, Jian-Qiang'
'Zhou, Ming-Qiang'
'Wu, Zhi-Jun'
'Zhang, Xiao-Mei'
'Yuan, Wei-Cheng'

_publ_section_title
;
 Tandem Michael addition-ring transformation reactions of
 3-hydroxyoxindoles/3-aminooxindoles with olefinic azlactones: direct
 access to structurally diverse spirocyclic oxindoles.
;
_journal_issue 11
_journal_name_full 'The Journal of organic chemistry'
_journal_page_first 5305
_journal_page_last 5314
_journal_paper_doi 10.1021/jo500432c
_journal_volume 79
_journal_year 2014
_chemical_formula_moiety 'C23 H18 N2 O4 S'
_chemical_formula_sum 'C23 H18 N2 O4 S'
_chemical_formula_weight 418.45
_chemical_name_systematic
;
 ? 
;
_space_group_crystal_system monoclinic
_space_group_IT_number 14
_space_group_name_Hall '-P 2yn'
_space_group_name_H-M_alt 'P 1 21/n 1'
_symmetry_space_group_name_Hall '-P 2yn'
_symmetry_space_group_name_H-M 'P 1 21/n 1'
_atom_sites_solution_hydrogens geom
_atom_sites_solution_primary direct
_atom_sites_solution_secondary difmap
_audit_creation_date 2013-01-21
_audit_creation_method
;
  Olex2 1.2
  (compiled Dec  5 2012 16:20:19, GUI svn.r4385)
;
_cell_angle_alpha 90.00
_cell_angle_beta 108.475(4)
_cell_angle_gamma 90.00
_cell_formula_units_Z 4
_cell_length_a 10.2604(4)
_cell_length_b 15.8897(5)
_cell_length_c 13.0090(6)
_cell_measurement_reflns_used 2926
_cell_measurement_temperature 290(2)
_cell_measurement_theta_max 29.0396
_cell_measurement_theta_min 3.0434
_cell_volume 2011.61(14)
_computing_cell_refinement 'CrysAlisPro (Agilent Technologies)'
_computing_data_collection 'CrysAlisPro (Agilent Technologies)'
_computing_data_reduction 'CrysAlisPro (Agilent Technologies)'
_computing_molecular_graphics
;
O. V. Dolomanov, L. J. Bourhis, R. J. Gildea, J. A. K. Howard and H. Puschmann,
OLEX2: a complete structure solution, refinement and analysis program.
J. Appl. Cryst. (2009). 42, 339-341.
;
_computing_publication_material
;
O. V. Dolomanov, L. J. Bourhis, R. J. Gildea, J. A. K. Howard and H. Puschmann,
OLEX2: a complete structure solution, refinement and analysis program.
J. Appl. Cryst. (2009). 42, 339-341.
;
_computing_structure_refinement 'SHELXL-97 (Sheldrick, 1997)'
_computing_structure_solution
;
SHELXS, G.M. Sheldrick, Acta Cryst.
(2008). A64, 112-122
;
_diffrn_ambient_temperature 290(2)
_diffrn_detector_area_resol_mean 15.9149
_diffrn_measured_fraction_theta_full 0.999
_diffrn_measured_fraction_theta_max 0.999
_diffrn_measurement_device_type 'Gemini S Ultra, Agilent Technologies'
_diffrn_measurement_method '\w scans'
_diffrn_radiation_monochromator graphite
_diffrn_radiation_type MoK\a
_diffrn_radiation_wavelength 0.71073
_diffrn_reflns_av_R_equivalents 0.0245
_diffrn_reflns_av_unetI/netI 0.0318
_diffrn_reflns_limit_h_max 12
_diffrn_reflns_limit_h_min -12
_diffrn_reflns_limit_k_max 19
_diffrn_reflns_limit_k_min -13
_diffrn_reflns_limit_l_max 15
_diffrn_reflns_limit_l_min -16
_diffrn_reflns_number 11337
_diffrn_reflns_theta_full 26.37
_diffrn_reflns_theta_max 26.37
_diffrn_reflns_theta_min 3.05
_diffrn_source 'Enhance (Mo) X-ray Source'
_exptl_absorpt_coefficient_mu 0.194
_exptl_absorpt_correction_T_max 0.9387
_exptl_absorpt_correction_T_min 0.9281
_exptl_absorpt_correction_type multi-scan
_exptl_absorpt_process_details
;
CrysAlisPro, Agilent Technologies,
Version 1.171.36.21 (release 14-08-2012 CrysAlis171 .NET)
(compiled Sep 14 2012,17:21:16)
Empirical absorption correction using spherical harmonics,
 implemented in SCALE3 ABSPACK scaling algorithm.
;
_exptl_crystal_density_diffrn 1.382
_exptl_crystal_density_method 'not measured'
_exptl_crystal_F_000 872
_exptl_crystal_size_max 0.39
_exptl_crystal_size_mid 0.35
_exptl_crystal_size_min 0.33
_refine_diff_density_max 0.397
_refine_diff_density_min -0.473
_refine_diff_density_rms 0.044
_refine_ls_extinction_method none
_refine_ls_goodness_of_fit_ref 1.036
_refine_ls_hydrogen_treatment mixed
_refine_ls_matrix_type full
_refine_ls_number_parameters 283
_refine_ls_number_reflns 4113
_refine_ls_number_restraints 31
_refine_ls_restrained_S_all 1.068
_refine_ls_R_factor_all 0.0769
_refine_ls_R_factor_gt 0.0538
_refine_ls_shift/su_max 0.000
_refine_ls_shift/su_mean 0.000
_refine_ls_structure_factor_coef Fsqd
_refine_ls_weighting_details 'calc w=1/[\s^2^(Fo^2^)+(0.0598P)^2^+0.9135P] where P=(Fo^2^+2Fc^2^)/3'
_refine_ls_weighting_scheme calc
_refine_ls_wR_factor_gt 0.1277
_refine_ls_wR_factor_ref 0.1423
_reflns_number_gt 2984
_reflns_number_total 4113
_reflns_threshold_expression >2sigma(I)
_cod_data_source_file jo500432c_si_002.cif
_cod_data_source_block shelxl
_cod_depositor_comments 'Adding full bibliography for 4029434--4029435.cif.'
_cod_database_code 4029435
_olex2_refinement_description
;
1. Others
 Fixed Uiso: H1(0.057) H2(0.082) H3(0.087) H1'(0.057) H3'(0.087) H2'(0.082)
 H5(0.045) H14(0.078) H8(0.047) H24(0.057) H23(0.072) H12(0.066) H20(0.067)
 H13(0.075) H15(0.067) H22(0.08) H21(0.081) H17A(0.114) H17B(0.114) H17C(0.114)
 Fixed X: H1(0.9563) H2(1.0156) H3(0.8379) H1'(0.6455) H3'(1.0057) H2'(0.8359)
 H5(0.7309) H14(1.1318) H8(0.5302) H24(0.406) H23(0.2933) H12(1.1421)
 H20(0.3619) H13(1.2475) H15(0.9058) H22(0.2091) H21(0.2433) H17A(0.8436)
 H17B(0.9996) H17C(0.9205)
 Fixed Y: H1(0.0256) H2(-0.1208) H3(-0.1939) H1'(-0.0869) H3'(-0.1273) H2'(-
 0.1908) H5(0.1258) H14(0.2978) H8(0.0546) H24(-0.0461) H23(-0.101) H12(0.1707)
 H20(0.1855) H13(0.2546) H15(0.2562) H22(-0.0127) H21(0.1303) H17A(0.045)
 H17B(0.0543) H17C(0.1297)
 Fixed Z: H1(0.3406) H2(0.3398) H3(0.2135) H1'(0.1509) H3'(0.3424) H2'(0.1955)
 H5(0.2559) H14(0.3075) H8(0.0762) H24(0.3214) H23(0.4337) H12(0.0444)
 H20(0.4265) H13(0.193) H15(0.2791) H22(0.538) H21(0.5346) H17A(-0.1425) H17B(-
 0.0755) H17C(-0.1455)
;

loop_
_space_group_symop_id
_space_group_symop_operation_xyz
1 'x, y, z'
2 '-x+1/2, y+1/2, -z+1/2'
3 '-x, -y, -z'
4 'x-1/2, -y-1/2, z-1/2'

loop_
_atom_site_label
_atom_site_type_symbol
_atom_site_fract_x
_atom_site_fract_y
_atom_site_fract_z
_atom_site_U_iso_or_equiv
_atom_site_adp_type
_atom_site_occupancy
_atom_site_symmetry_multiplicity
_atom_site_calc_flag
_atom_site_refinement_flags
_atom_site_disorder_assembly
_atom_site_disorder_group
S1 S 0.71344(12) -0.07755(7) 0.13797(11) 0.0605(3) Uani 0.685(2) 1 d PU A 2
C1 C 0.9019(5) -0.0130(3) 0.2918(4) 0.0477(10) Uani 0.685(2) 1 d PDU A 2
H1 H 0.9563 0.0256 0.3406 0.057 Uiso 0.685(2) 1 calc PR A 2
C2 C 0.9362(3) -0.0963(2) 0.2938(3) 0.0679(15) Uani 0.685(2) 1 d PDU A 2
H2 H 1.0156 -0.1208 0.3398 0.082 Uiso 0.685(2) 1 calc PR A 2
C3 C 0.8379(3) -0.13563(19) 0.2199(3) 0.0728(17) Uani 0.685(2) 1 d PDU A 2
H3 H 0.8379 -0.1939 0.2135 0.087 Uiso 0.685(2) 1 calc PR A 2
S1' S 0.9389(3) 0.00945(18) 0.3026(3) 0.0605(3) Uani 0.315(2) 1 d PDU A 1
C1' C 0.7367(8) -0.0733(4) 0.1870(7) 0.0477(10) Uani 0.315(2) 1 d PDU A 1
H1' H 0.6455 -0.0869 0.1509 0.057 Uiso 0.315(2) 1 calc PR A 1
C3' C 0.9362(3) -0.0963(2) 0.2938(3) 0.0728(17) Uani 0.315(2) 1 d PD A 1
H3' H 1.0057 -0.1273 0.3424 0.087 Uiso 0.315(2) 1 calc PR A 1
C2' C 0.8379(3) -0.13563(19) 0.2199(3) 0.0679(15) Uani 0.315(2) 1 d PD A 1
H2' H 0.8359 -0.1908 0.1955 0.082 Uiso 0.315(2) 1 calc PR A 1
O1 O 0.63957(15) 0.21308(9) 0.07385(13) 0.0439(4) Uani 1 1 d . . .
O3 O 0.65325(17) 0.06699(11) -0.05997(13) 0.0496(4) Uani 1 1 d . . .
O2 O 0.41795(17) 0.22048(12) 0.06244(16) 0.0609(5) Uani 1 1 d . . .
O4 O 0.53375(19) 0.18089(11) 0.31695(15) 0.0605(5) Uani 1 1 d . . .
C6 C 0.7492(2) 0.15106(13) 0.10571(18) 0.0363(5) Uani 1 1 d . . .
N1 N 0.47347(19) 0.06953(13) 0.20546(16) 0.0438(5) Uani 1 1 d D A .
C10 C 0.9607(2) 0.16456(14) 0.07516(18) 0.0408(5) Uani 1 1 d . . .
C15 C 0.8890(2) 0.18955(14) 0.14371(19) 0.0398(5) Uani 1 1 d . . .
C9 C 0.7506(2) 0.10425(14) 0.00212(18) 0.0383(5) Uani 1 1 d . . .
N2 N 0.87553(19) 0.11363(13) -0.00870(16) 0.0459(5) Uani 1 1 d . . .
C4 C 0.7789(2) 0.01134(14) 0.21107(18) 0.0415(5) Uani 1 1 d D . .
C5 C 0.7089(2) 0.09486(14) 0.18736(18) 0.0372(5) Uani 1 1 d . A .
H5 H 0.7309 0.1258 0.2559 0.045 Uiso 1 1 calc R . .
C7 C 0.5229(2) 0.18183(15) 0.08883(19) 0.0436(5) Uani 1 1 d . A .
C17 C 0.4726(2) 0.11377(15) 0.29402(19) 0.0431(5) Uani 1 1 d . . .
C13 C 1.0877(3) 0.26364(18) 0.2487(3) 0.0654(8) Uani 1 1 d . . .
H14 H 1.1318 0.2978 0.3075 0.078 Uiso 1 1 calc R . .
C8 C 0.5523(2) 0.09428(14) 0.13697(18) 0.0388(5) Uani 1 1 d . . .
H8 H 0.5302 0.0546 0.0762 0.047 Uiso 1 1 calc R A .
C19 C 0.3738(2) -0.01034(16) 0.36457(19) 0.0476(6) Uani 1 1 d . . .
H24 H 0.4060 -0.0461 0.3214 0.057 Uiso 1 1 calc R . .
C18 C 0.3948(2) 0.07565(15) 0.36129(18) 0.0411(5) Uani 1 1 d . . .
C20 C 0.3058(3) -0.04315(19) 0.4312(2) 0.0602(7) Uani 1 1 d . . .
H23 H 0.2933 -0.1010 0.4337 0.072 Uiso 1 1 calc R . .
C11 C 1.0952(2) 0.18793(18) 0.0913(2) 0.0549(7) Uani 1 1 d . . .
H12 H 1.1421 0.1707 0.0444 0.066 Uiso 1 1 calc R . .
C23 C 0.3468(3) 0.12777(18) 0.4266(2) 0.0556(7) Uani 1 1 d . . .
H20 H 0.3619 0.1855 0.4265 0.067 Uiso 1 1 calc R . .
C12 C 1.1568(3) 0.23791(18) 0.1797(3) 0.0627(8) Uani 1 1 d . . .
H13 H 1.2475 0.2546 0.1930 0.075 Uiso 1 1 calc R . .
C14 C 0.9523(3) 0.23925(16) 0.2319(2) 0.0557(7) Uani 1 1 d . . .
H15 H 0.9058 0.2562 0.2791 0.067 Uiso 1 1 calc R . .
C21 C 0.2565(3) 0.0095(2) 0.4939(2) 0.0666(8) Uani 1 1 d . . .
H22 H 0.2091 -0.0127 0.5380 0.080 Uiso 1 1 calc R . .
C22 C 0.2768(3) 0.0948(2) 0.4919(2) 0.0674(8) Uani 1 1 d . . .
H21 H 0.2433 0.1303 0.5346 0.081 Uiso 1 1 calc R . .
C16 C 0.9130(3) 0.0831(2) -0.1009(2) 0.0759(9) Uani 1 1 d . . .
H17A H 0.8436 0.0450 -0.1425 0.114 Uiso 1 1 calc R . .
H17B H 0.9996 0.0543 -0.0755 0.114 Uiso 1 1 calc R . .
H17C H 0.9205 0.1297 -0.1455 0.114 Uiso 1 1 calc R . .
H18 H 0.421(2) 0.0246(12) 0.188(2) 0.050(7) Uiso 1 1 d D . .

loop_
_atom_site_aniso_label
_atom_site_aniso_U_11
_atom_site_aniso_U_22
_atom_site_aniso_U_33
_atom_site_aniso_U_23
_atom_site_aniso_U_13
_atom_site_aniso_U_12
S1 0.0554(6) 0.0446(5) 0.0747(7) 0.0032(5) 0.0111(6) 0.0004(4)
C1 0.062(2) 0.051(2) 0.0320(16) -0.0015(15) 0.0180(17) -0.0135(17)
C2 0.057(3) 0.092(3) 0.062(3) 0.032(3) 0.030(3) 0.025(3)
C3 0.065(3) 0.039(2) 0.120(5) 0.030(3) 0.038(3) 0.003(2)
S1' 0.0554(6) 0.0446(5) 0.0747(7) 0.0032(5) 0.0111(6) 0.0004(4)
C1' 0.062(2) 0.051(2) 0.0320(16) -0.0015(15) 0.0180(17) -0.0135(17)
C3' 0.065(3) 0.039(2) 0.120(5) 0.030(3) 0.038(3) 0.003(2)
C2' 0.057(3) 0.092(3) 0.062(3) 0.032(3) 0.030(3) 0.025(3)
O1 0.0391(8) 0.0376(8) 0.0582(10) 0.0025(7) 0.0201(8) 0.0027(7)
O3 0.0526(10) 0.0556(10) 0.0419(9) -0.0078(8) 0.0170(8) -0.0117(8)
O2 0.0409(10) 0.0602(11) 0.0817(14) 0.0011(10) 0.0195(9) 0.0097(9)
O4 0.0707(12) 0.0530(11) 0.0680(12) -0.0219(9) 0.0367(10) -0.0231(9)
C6 0.0361(11) 0.0343(11) 0.0408(12) -0.0004(9) 0.0153(10) -0.0005(9)
N1 0.0420(11) 0.0487(12) 0.0479(12) -0.0123(9) 0.0245(9) -0.0145(9)
C10 0.0373(12) 0.0444(12) 0.0434(13) 0.0063(10) 0.0165(10) 0.0026(10)
C15 0.0373(12) 0.0350(11) 0.0490(14) 0.0019(10) 0.0162(10) -0.0013(9)
C9 0.0435(12) 0.0358(11) 0.0375(12) 0.0040(9) 0.0154(10) 0.0012(10)
N2 0.0415(11) 0.0603(13) 0.0416(11) -0.0026(9) 0.0211(9) 0.0011(9)
C4 0.0418(12) 0.0483(13) 0.0397(13) 0.0069(10) 0.0206(10) 0.0002(10)
C5 0.0362(11) 0.0426(12) 0.0356(12) -0.0035(9) 0.0154(9) -0.0040(9)
C7 0.0384(12) 0.0462(13) 0.0485(14) -0.0080(11) 0.0170(11) -0.0008(10)
C17 0.0412(12) 0.0438(13) 0.0477(14) -0.0104(10) 0.0190(11) -0.0043(10)
C13 0.0473(15) 0.0612(17) 0.083(2) -0.0214(15) 0.0134(15) -0.0148(13)
C8 0.0377(11) 0.0432(12) 0.0398(12) -0.0075(10) 0.0186(10) -0.0050(10)
C19 0.0485(14) 0.0539(15) 0.0435(14) -0.0064(11) 0.0190(11) -0.0037(11)
C18 0.0372(12) 0.0489(13) 0.0391(13) -0.0066(10) 0.0147(10) -0.0036(10)
C20 0.0629(17) 0.0674(18) 0.0529(16) 0.0021(13) 0.0219(14) -0.0125(14)
C11 0.0385(13) 0.0692(17) 0.0615(17) 0.0067(14) 0.0223(12) -0.0006(12)
C23 0.0597(16) 0.0588(16) 0.0544(16) -0.0113(13) 0.0267(13) 0.0004(13)
C12 0.0361(13) 0.0671(18) 0.083(2) 0.0021(15) 0.0151(14) -0.0087(13)
C14 0.0487(14) 0.0532(15) 0.0681(18) -0.0185(13) 0.0227(13) -0.0073(12)
C21 0.0602(17) 0.096(2) 0.0511(17) 0.0036(16) 0.0291(14) -0.0099(16)
C22 0.0689(19) 0.089(2) 0.0567(17) -0.0104(15) 0.0368(15) 0.0049(17)
C16 0.0638(18) 0.121(3) 0.0519(17) -0.0163(17) 0.0307(15) 0.0080(18)

loop_
_atom_type_symbol
_atom_type_description
_atom_type_scat_dispersion_real
_atom_type_scat_dispersion_imag
_atom_type_scat_source
C C 0.0033 0.0016 'International Tables Vol C Tables 4.2.6.8 and 6.1.1.4'
H H 0.0000 0.0000 'International Tables Vol C Tables 4.2.6.8 and 6.1.1.4'
N N 0.0061 0.0033 'International Tables Vol C Tables 4.2.6.8 and 6.1.1.4'
O O 0.0106 0.0060 'International Tables Vol C Tables 4.2.6.8 and 6.1.1.4'
S S 0.1246 0.1234 'International Tables Vol C Tables 4.2.6.8 and 6.1.1.4'

loop_
_geom_angle_atom_site_label_1
_geom_angle_atom_site_label_2
_geom_angle_atom_site_label_3
_geom_angle
C3 S1 C4 90.89(16)
C2 C1 H1 121.9
C2 C1 C4 116.2(4)
C4 C1 H1 121.9
C1 C2 H2 125.9
C3 C2 C1 108.3(3)
C3 C2 H2 125.9
S1 C3 H3 121.2
C2 C3 S1 117.5(2)
C2 C3 H3 121.2
C4 C1' H1' 121.3
C7 O1 C6 110.28(17)
O1 C6 C15 113.10(17)
O1 C6 C9 107.34(17)
O1 C6 C5 103.71(16)
C15 C6 C9 102.30(17)
C15 C6 C5 116.67(18)
C5 C6 C9 113.66(17)
C17 N1 C8 122.93(19)
C17 N1 H18 118.1(16)
C8 N1 H18 118.9(16)
C15 C10 N2 109.69(19)
C11 C10 C15 122.4(2)
C11 C10 N2 127.9(2)
C10 C15 C6 108.71(19)
C14 C15 C6 131.5(2)
C14 C15 C10 119.7(2)
O3 C9 C6 125.4(2)
O3 C9 N2 126.4(2)
N2 C9 C6 108.15(19)
C10 N2 C16 124.5(2)
C9 N2 C10 111.06(18)
C9 N2 C16 124.1(2)
C1 C4 S1 106.7(2)
C1 C4 S1' 15.7(2)
C1 C4 C1' 92.5(4)
C1 C4 C5 130.7(3)
S1' C4 S1 119.75(17)
C1' C4 S1 19.6(3)
C1' C4 S1' 107.4(3)
C1' C4 C5 134.8(3)
C5 C4 S1 122.59(17)
C5 C4 S1' 117.12(19)
C6 C5 H5 107.5
C4 C5 C6 116.15(17)
C4 C5 H5 107.5
C4 C5 C8 116.98(18)
C8 C5 C6 100.53(17)
C8 C5 H5 107.5
O1 C7 C8 108.91(18)
O2 C7 O1 121.6(2)
O2 C7 C8 129.4(2)
O4 C17 N1 121.3(2)
O4 C17 C18 122.7(2)
N1 C17 C18 116.0(2)
C12 C13 H14 119.6
C12 C13 C14 120.8(3)
C14 C13 H14 119.6
N1 C8 C5 117.21(19)
N1 C8 C7 115.50(18)
N1 C8 H8 107.0
C5 C8 H8 107.0
C7 C8 C5 102.46(17)
C7 C8 H8 107.0
C18 C19 H24 119.7
C20 C19 H24 119.7
C20 C19 C18 120.5(2)
C19 C18 C17 122.5(2)
C23 C18 C17 118.7(2)
C23 C18 C19 118.8(2)
C19 C20 H23 120.0
C21 C20 C19 120.0(3)
C21 C20 H23 120.0
C10 C11 H12 121.5
C12 C11 C10 117.1(2)
C12 C11 H12 121.5
C18 C23 H20 119.7
C22 C23 C18 120.5(3)
C22 C23 H20 119.7
C13 C12 C11 121.6(2)
C13 C12 H13 119.2
C11 C12 H13 119.2
C15 C14 C13 118.5(2)
C15 C14 H15 120.8
C13 C14 H15 120.8
C20 C21 H22 119.9
C22 C21 C20 120.3(3)
C22 C21 H22 119.9
C23 C22 H21 120.0
C21 C22 C23 119.9(3)
C21 C22 H21 120.0
N2 C16 H17A 109.5
N2 C16 H17B 109.5
N2 C16 H17C 109.5
H17A C16 H17B 109.5
H17A C16 H17C 109.5
H17B C16 H17C 109.5

loop_
_geom_bond_atom_site_label_1
_geom_bond_atom_site_label_2
_geom_bond_distance
S1 C3 1.660(3)
S1 C4 1.716(3)
C1 H1 0.9300
C1 C2 1.368(5)
C1 C4 1.416(5)
C2 H2 0.9300
C2 C3 1.311(4)
C3 H3 0.9300
S1' C4 1.696(4)
C1' H1' 0.9300
C1' C4 1.417(6)
O1 C6 1.454(3)
O1 C7 1.366(3)
O3 C9 1.220(3)
O2 C7 1.192(3)
O4 C17 1.225(3)
C6 C15 1.492(3)
C6 C9 1.543(3)
C6 C5 1.541(3)
N1 C17 1.352(3)
N1 C8 1.435(3)
N1 H18 0.881(17)
C10 C15 1.382(3)
C10 N2 1.416(3)
C10 C11 1.380(3)
C15 C14 1.375(3)
C9 N2 1.342(3)
N2 C16 1.454(3)
C4 C5 1.494(3)
C5 H5 0.9800
C5 C8 1.531(3)
C7 C8 1.516(3)
C17 C18 1.487(3)
C13 H14 0.9300
C13 C12 1.372(4)
C13 C14 1.390(4)
C8 H8 0.9800
C19 H24 0.9300
C19 C18 1.386(3)
C19 C20 1.376(3)
C18 C23 1.385(3)
C20 H23 0.9300
C20 C21 1.373(4)
C11 H12 0.9300
C11 C12 1.376(4)
C23 H20 0.9300
C23 C22 1.378(4)
C12 H13 0.9300
C14 H15 0.9300
C21 H22 0.9300
C21 C22 1.373(4)
C22 H21 0.9300
C16 H17A 0.9600
C16 H17B 0.9600
C16 H17C 0.9600

loop_
_geom_hbond_atom_site_label_D
_geom_hbond_atom_site_label_H
_geom_hbond_atom_site_label_A
_geom_hbond_distance_DH
_geom_hbond_distance_HA
_geom_hbond_distance_DA
_geom_hbond_angle_DHA
_geom_hbond_site_symmetry_A
N1 H18 O3 0.881(17) 2.16(2) 2.902(2) 141(2) 3_655

loop_
_geom_torsion_atom_site_label_1
_geom_torsion_atom_site_label_2
_geom_torsion_atom_site_label_3
_geom_torsion_atom_site_label_4
_geom_torsion
S1 C4 C5 C6 -90.1(2)
S1 C4 C5 C8 28.5(3)
C1 C2 C3 S1 6.4(4)
C1 C4 C5 C6 90.9(3)
C1 C4 C5 C8 -150.5(3)
C2 C1 C4 S1 -1.1(4)
C2 C1 C4 S1' -149.4(12)
C2 C1 C4 C1' 12.7(5)
C2 C1 C4 C5 178.0(3)
C3 S1 C4 C1 3.8(2)
C3 S1 C4 S1' 13.2(2)
C3 S1 C4 C1' -41.3(10)
C3 S1 C4 C5 -175.44(19)
S1' C4 C5 C6 81.5(3)
S1' C4 C5 C8 -159.9(2)
C1' C4 C5 C6 -109.9(6)
C1' C4 C5 C8 8.7(6)
O1 C6 C15 C10 -117.8(2)
O1 C6 C15 C14 64.8(3)
O1 C6 C9 O3 -56.5(3)
O1 C6 C9 N2 122.01(19)
O1 C6 C5 C4 163.16(18)
O1 C6 C5 C8 35.9(2)
O1 C7 C8 N1 150.15(19)
O1 C7 C8 C5 21.5(2)
O3 C9 N2 C10 176.6(2)
O3 C9 N2 C16 2.8(4)
O2 C7 C8 N1 -32.4(4)
O2 C7 C8 C5 -161.0(3)
O4 C17 C18 C19 -153.1(3)
O4 C17 C18 C23 24.0(4)
C6 O1 C7 O2 -175.9(2)
C6 O1 C7 C8 1.8(2)
C6 C15 C14 C13 177.7(3)
C6 C9 N2 C10 -1.8(2)
C6 C9 N2 C16 -175.6(2)
C6 C5 C8 N1 -161.73(18)
C6 C5 C8 C7 -34.2(2)
N1 C17 C18 C19 26.3(3)
N1 C17 C18 C23 -156.5(2)
C10 C15 C14 C13 0.6(4)
C10 C11 C12 C13 -0.2(4)
C15 C6 C9 O3 -175.7(2)
C15 C6 C9 N2 2.8(2)
C15 C6 C5 C4 -71.8(2)
C15 C6 C5 C8 160.97(18)
C15 C10 N2 C9 0.0(3)
C15 C10 N2 C16 173.8(2)
C15 C10 C11 C12 0.0(4)
C9 C6 C15 C10 -2.7(2)
C9 C6 C15 C14 179.9(3)
C9 C6 C5 C4 46.9(3)
C9 C6 C5 C8 -80.3(2)
N2 C10 C15 C6 1.8(3)
N2 C10 C15 C14 179.5(2)
N2 C10 C11 C12 -179.7(2)
C4 S1 C3 C2 -6.3(3)
C4 C1 C2 C3 -3.1(4)
C4 C5 C8 N1 71.6(3)
C4 C5 C8 C7 -160.89(18)
C5 C6 C15 C10 122.0(2)
C5 C6 C15 C14 -55.4(3)
C5 C6 C9 O3 57.6(3)
C5 C6 C9 N2 -123.9(2)
C7 O1 C6 C15 -151.71(19)
C7 O1 C6 C9 96.2(2)
C7 O1 C6 C5 -24.4(2)
C17 N1 C8 C5 64.0(3)
C17 N1 C8 C7 -56.9(3)
C17 C18 C23 C22 -178.6(2)
C8 N1 C17 O4 4.4(4)
C8 N1 C17 C18 -175.0(2)
C19 C18 C23 C22 -1.4(4)
C19 C20 C21 C22 -1.1(4)
C18 C19 C20 C21 0.9(4)
C18 C23 C22 C21 1.2(4)
C20 C19 C18 C17 177.5(2)
C20 C19 C18 C23 0.3(4)
C20 C21 C22 C23 0.1(5)
C11 C10 C15 C6 -178.0(2)
C11 C10 C15 C14 -0.3(4)
C11 C10 N2 C9 179.8(2)
C11 C10 N2 C16 -6.4(4)
C12 C13 C14 C15 -0.7(4)
C14 C13 C12 C11 0.5(5)
